data_7223715
loop_
_publ_author_name
'Mueller, G.'
'Brand, J.'

_publ_section_title
;
 The low-temperature polymorph of tetramethyldiphosphine- bis(monoborane):
 insight into the stabilization of different rotational isomers in the
 solid state
;
_journal_name_full
;
Zeitschrift fuer Naturforschung, Teil B. Anorganische Chemie, Organische 
Chemie (42,1987-)
;
_journal_page_first 1
_journal_page_last 6
_journal_volume 59
_journal_year 2004
_chemical_formula_sum 'C4 H18 B2 P2'
_chemical_name_systematic '((C H3)2 (H3 B) P2 (B H3) (C H3)2)'
_space_group_IT_number 14
_symmetry_space_group_name_Hall '-P 2ybc'
_symmetry_space_group_name_H-M 'P 1 21/c 1'
_cell_angle_alpha 90
_cell_angle_beta 119.993
_cell_angle_gamma 90
_cell_formula_units_Z 2
_cell_length_a 6.4635
_cell_length_b 7.6048
_cell_length_c 11.8672
_cell_volume 505.202
_citation_journal_id_ASTM ZNBSEN
_cod_data_source_file Mueller_ZNBSEN_2004_546.cif
_cod_data_source_block C4H18B2P2
_cod_original_cell_volume 505.2021
_cod_database_code 7223715

loop_
_symmetry_equiv_pos_as_xyz
x,y,z
-x,y+1/2,-z+1/2
-x,-y,-z
x,-y-1/2,z-1/2

loop_
_atom_site_label
_atom_site_type_symbol
_atom_site_fract_x
_atom_site_fract_y
_atom_site_fract_z
_atom_site_occupancy
_atom_site_U_iso_or_equiv
P1 P 0.58342 0.38444 0.06067 1 0.0
H5 H 0.937 0.538 0.1822 1 0.0
H2 H 0.784 0.164 0.0226 1 0.0
C1 C 0.7009 0.26446 -0.02605 1 0.0
H1 H 0.575 0.225 -0.1057 1 0.0
H7 H 0.488 0.143 0.1572 1 0.0
C2 C 0.8382 0.4742 0.20395 1 0.0
H8 H 0.231 0.2 0.0003 1 0.0
H4 H 0.787 0.546 0.2455 1 0.0
H3 H 0.806 0.332 -0.0384 1 0.0
H9 H 0.309 0.335 0.1449 1 0.0
H6 H 0.917 0.38 0.2571 1 0.0
B1 B 0.3718 0.2481 0.09509 1 0.0
